data_4313187
loop_
_publ_author_name
'Srinivasan Priya'
'Maravanji S. Balakrishna'
'Joel T. Mague'
'Shaikh M. Mobin'

_publ_section_title
;
 Insertion of Carbon Fragments into P(III)-N Bonds in Aminophosphines and
 Aminobis(phosphines): Synthesis, Reactivity, and Coordination Chemistry
 of Resulting Phosphine Oxide Derivatives. Crystal and Molecular
 Structures of (Ph2P(O)CH2)2NR (R = Me,nPr,nBu), Ph2P(O)CH(OH)nPr, and
 cis-[MoO2Cl2{(Ph2P(O)CH2)2NEt-\kO,\kO}]
;
_journal_name_full 'Inorganic Chemistry'
_journal_page_first 1272
_journal_page_last 1281
_journal_paper_doi 10.1021/ic026118t
_journal_volume 42
_journal_year 2003
_chemical_formula_sum 'C29 H31 N O2 P2'
_chemical_formula_weight 487.49
_chemical_name_systematic
; 
 ? 
;
_space_group_IT_number 33
_symmetry_cell_setting orthorhombic
_symmetry_space_group_name_Hall 'P -2n 2a'
_symmetry_space_group_name_H-M 'P 21 c n'
_atom_sites_solution_hydrogens geom
_atom_sites_solution_primary direct
_atom_sites_solution_secondary difmap
_audit_creation_method SHELXL-97
_cell_angle_alpha 90.000(7)
_cell_angle_beta 90.000(9)
_cell_angle_gamma 90.000(7)
_cell_formula_units_Z 4
_cell_length_a 8.4680(8)
_cell_length_b 15.1260(10)
_cell_length_c 20.262(2)
_cell_measurement_reflns_used 25
_cell_measurement_temperature 293(2)
_cell_measurement_theta_max 12.0200
_cell_measurement_theta_min 5.2200
_cell_volume 2595.3(4)
_computing_cell_refinement 'Argus (Nonius, MACH3 software)'
_computing_data_collection 'Argus (Nonius, MACH3 software)'
_computing_data_reduction 'Maxus (Nonius software)'
_computing_molecular_graphics Ortep
_computing_publication_material Shelx97
_computing_structure_refinement 'SHELXL-97 (Sheldrick, 1997)'
_computing_structure_solution 'SHELXS-97 (Sheldrick, 1990)'
_diffrn_ambient_temperature 293(2)
_diffrn_measured_fraction_theta_full 0.839
_diffrn_measured_fraction_theta_max 0.839
_diffrn_measurement_device_type 'Enraf-Nonius CAD-4'
_diffrn_measurement_method \w/q-scan
_diffrn_radiation_monochromator graphite
_diffrn_radiation_source 'fine-focus sealed tube'
_diffrn_radiation_wavelength 0.70930
_diffrn_reflns_av_R_equivalents 0.0000
_diffrn_reflns_av_sigmaI/netI 0.0547
_diffrn_reflns_limit_h_max 0
_diffrn_reflns_limit_h_min -10
_diffrn_reflns_limit_k_max 17
_diffrn_reflns_limit_k_min 0
_diffrn_reflns_limit_l_max 24
_diffrn_reflns_limit_l_min 0
_diffrn_reflns_number 2053
_diffrn_reflns_theta_full 24.93
_diffrn_reflns_theta_max 24.93
_diffrn_reflns_theta_min 1.68
_diffrn_standards_decay_% <3%
_diffrn_standards_interval_time 3600
_diffrn_standards_number 3
_exptl_absorpt_coefficient_mu 0.194
_exptl_absorpt_correction_T_max 0.999
_exptl_absorpt_correction_T_min 0.984
_exptl_absorpt_correction_type psi-scan
_exptl_absorpt_process_details
;
psi-scan (North, Philips & Mathews, 1968)
;
_exptl_crystal_density_diffrn 1.248
_exptl_crystal_density_method 'not measured'
_exptl_crystal_F_000 1032
_exptl_crystal_size_max 0.35
_exptl_crystal_size_mid 0.30
_exptl_crystal_size_min 0.30
_refine_diff_density_max 0.196
_refine_diff_density_min -0.361
_refine_diff_density_rms 0.053
_refine_ls_abs_structure_details 'Flack H D (1983), Acta Cryst. A39, 876-881'
_refine_ls_abs_structure_Flack 0.2(2)
_refine_ls_extinction_method none
_refine_ls_goodness_of_fit_ref 1.100
_refine_ls_hydrogen_treatment mixed
_refine_ls_matrix_type full
_refine_ls_number_parameters 338
_refine_ls_number_reflns 2053
_refine_ls_number_restraints 0
_refine_ls_restrained_S_all 1.100
_refine_ls_R_factor_all 0.0784
_refine_ls_R_factor_gt 0.0521
_refine_ls_shift/su_max 0.029
_refine_ls_shift/su_mean 0.003
_refine_ls_structure_factor_coef Fsqd
_refine_ls_weighting_details 'w=1/[\s^2^(Fo^2^)+(0.0631P)^2^+0.0000P] where P=(Fo^2^+2Fc^2^)/3'
_refine_ls_weighting_scheme calc
_refine_ls_wR_factor_gt 0.1045
_refine_ls_wR_factor_ref 0.1236
_reflns_number_gt 1540
_reflns_number_total 2053
_reflns_threshold_expression >2sigma(I)
_cod_data_source_file ic026118t_s2.cif
_cod_data_source_block max
_cod_depositor_comments
;
The following automatic conversions were performed:

'_symmetry_cell_setting' value 'Orthorhombic' changed to
'orthorhombic' according to the built-in table from CIF Core
dictionary named 'cif_core.dic' version 2.4.1 from 2010-06-29.

Automatic conversion script
Id: cif_fix_values 1646 2011-03-28 12:23:43Z adriana 

The following automatic conversions were performed:

'_refine_ls_weighting_scheme' value 'calc
w=1/[\s^2^(Fo^2^)+(0.0631P)^2^+0.0000P] where P=(Fo^2^+2Fc^2^)/3' was
changed to 'calc'. New tag '_refine_ls_weighting_details' was
created. The value of the new tag was set to
'w=1/[\s^2^(Fo^2^)+(0.0631P)^2^+0.0000P] where P=(Fo^2^+2Fc^2^)/3'.

Automatic conversion script
Id: cif_fix_values 3143 2015-03-26 13:38:13Z robertas 
;
_cod_database_code 4313187

loop_
_symmetry_equiv_pos_as_xyz
'x, y, z'
'x+1/2, -y, -z'
'x, -y+1/2, z+1/2'
'x+1/2, y+1/2, -z+1/2'

loop_
_atom_site_label
_atom_site_type_symbol
_atom_site_fract_x
_atom_site_fract_y
_atom_site_fract_z
_atom_site_U_iso_or_equiv
_atom_site_adp_type
_atom_site_occupancy
_atom_site_calc_flag
_atom_site_refinement_flags
_atom_site_disorder_assembly
_atom_site_disorder_group
P1 P 0.4473 0.64336(12) 0.23591(8) 0.0481(5) Uani 1 d . . .
P2 P 0.7973(3) 0.69645(11) 0.05159(8) 0.0465(4) Uani 1 d . . .
N1 N 0.7381(6) 0.6996(3) 0.1865(2) 0.0425(13) Uani 1 d . . .
O1 O 0.4711(6) 0.6375(3) 0.3083(2) 0.0666(14) Uani 1 d . . .
O2 O 0.6749(6) 0.6314(3) 0.0310(2) 0.0620(14) Uani 1 d . . .
C1 C 0.3590(8) 0.7483(5) 0.2117(3) 0.0466(17) Uani 1 d . . .
C2 C 0.2676(10) 0.7903(5) 0.2580(4) 0.065(2) Uani 1 d . . .
H2 H 0.2563 0.7665 0.3000 0.078 Uiso 1 calc R . .
C3 C 0.1917(13) 0.8694(6) 0.2414(6) 0.091(3) Uani 1 d . . .
H3 H 0.1275 0.8970 0.2723 0.109 Uiso 1 calc R . .
C4 C 0.2098(12) 0.9059(6) 0.1818(6) 0.090(3) Uani 1 d . . .
H4 H 0.1586 0.9585 0.1715 0.108 Uiso 1 calc R . .
C5 C 0.3048(12) 0.8650(6) 0.1359(4) 0.082(3) Uani 1 d . . .
H5 H 0.3215 0.8913 0.0950 0.099 Uiso 1 calc R . .
C6 C 0.3754(10) 0.7850(5) 0.1503(4) 0.065(2) Uani 1 d . . .
H6 H 0.4344 0.7560 0.1182 0.079 Uiso 1 calc R . .
C7 C 0.3184(8) 0.5562(4) 0.2073(3) 0.0419(16) Uani 1 d . . .
C8 C 0.2589(9) 0.4988(4) 0.2542(3) 0.057(2) Uani 1 d . . .
H8 H 0.2861 0.5069 0.2982 0.069 Uiso 1 calc R . .
C9 C 0.1606(10) 0.4301(5) 0.2375(4) 0.072(2) Uani 1 d . . .
H9 H 0.1230 0.3916 0.2697 0.087 Uiso 1 calc R . .
C10 C 0.1190(10) 0.4191(5) 0.1728(4) 0.068(2) Uani 1 d . . .
H10 H 0.0519 0.3730 0.1611 0.082 Uiso 1 calc R . .
C11 C 0.1748(11) 0.4750(5) 0.1251(4) 0.077(2) Uani 1 d . . .
H11 H 0.1465 0.4661 0.0812 0.093 Uiso 1 calc R . .
C12 C 0.2722(9) 0.5440(5) 0.1416(3) 0.0610(19) Uani 1 d . . .
H12 H 0.3074 0.5828 0.1092 0.073 Uiso 1 calc R . .
C13 C 0.6231(9) 0.6277(5) 0.1855(4) 0.0461(17) Uani 1 d . . .
C14 C 0.8610(9) 0.6861(5) 0.1364(3) 0.0483(18) Uani 1 d . . .
C15 C 0.9821(8) 0.6812(4) 0.0086(3) 0.0449(16) Uani 1 d . . .
C16 C 1.0176(11) 0.6009(5) -0.0183(4) 0.074(2) Uani 1 d . . .
H16 H 0.9435 0.5555 -0.0168 0.088 Uiso 1 calc R . .
C17 C 1.1622(13) 0.5864(6) -0.0477(4) 0.090(3) Uani 1 d . . .
H17 H 1.1850 0.5322 -0.0673 0.107 Uiso 1 calc R . .
C18 C 1.2725(11) 0.6534(6) -0.0476(4) 0.086(3) Uani 1 d . . .
H18 H 1.3723 0.6428 -0.0650 0.103 Uiso 1 calc R . .
C19 C 1.2391(11) 0.7335(7) -0.0229(4) 0.095(3) Uani 1 d . . .
H19 H 1.3128 0.7790 -0.0255 0.114 Uiso 1 calc R . .
C20 C 1.0927(9) 0.7476(5) 0.0065(4) 0.072(2) Uani 1 d . . .
H20 H 1.0696 0.8024 0.0249 0.086 Uiso 1 calc R . .
C21 C 0.7339(8) 0.8095(4) 0.0365(3) 0.0418(15) Uani 1 d . . .
C22 C 0.6486(9) 0.8226(5) -0.0208(3) 0.0558(19) Uani 1 d . . .
H22 H 0.6264 0.7750 -0.0484 0.067 Uiso 1 calc R . .
C23 C 0.5963(10) 0.9064(6) -0.0373(4) 0.071(2) Uani 1 d . . .
H23 H 0.5390 0.9157 -0.0758 0.085 Uiso 1 calc R . .
C24 C 0.6301(11) 0.9753(5) 0.0040(5) 0.075(2) Uani 1 d . . .
H24 H 0.5935 1.0315 -0.0064 0.091 Uiso 1 calc R . .
C25 C 0.7167(11) 0.9630(5) 0.0601(4) 0.073(2) Uani 1 d . . .
H25 H 0.7404 1.0110 0.0871 0.088 Uiso 1 calc R . .
C26 C 0.7691(10) 0.8793(4) 0.0769(3) 0.059(2) Uani 1 d . . .
H26 H 0.8277 0.8706 0.1152 0.071 Uiso 1 calc R . .
C27 C 0.8081(10) 0.7133(5) 0.2530(4) 0.0543(19) Uani 1 d . . .
C28 C 0.9124(12) 0.6409(8) 0.2804(4) 0.077(3) Uani 1 d . . .
C29 C 0.9625(13) 0.6597(7) 0.3495(4) 0.118(4) Uani 1 d . . .
H29A H 1.0277 0.6123 0.3652 0.176 Uiso 1 calc R . .
H29B H 0.8709 0.6650 0.3771 0.176 Uiso 1 calc R . .
H29C H 1.0212 0.7140 0.3506 0.176 Uiso 1 calc R . .
H4A H 0.591(6) 0.619(3) 0.139(3) 0.019(13) Uiso 1 d . . .
H27A H 0.718(8) 0.733(4) 0.284(3) 0.044(17) Uiso 1 d . . .
H14A H 0.940(10) 0.735(5) 0.138(3) 0.08(2) Uiso 1 d . . .
H14 H 0.909(7) 0.622(4) 0.138(3) 0.054(19) Uiso 1 d . . .
H4 H 0.657(9) 0.573(4) 0.205(3) 0.06(2) Uiso 1 d . . .
H28 H 1.020(18) 0.645(8) 0.255(6) 0.18(6) Uiso 1 d . . .
H27 H 0.874(10) 0.766(5) 0.245(3) 0.08(3) Uiso 1 d . . .
H28A H 0.844(10) 0.592(4) 0.284(3) 0.06(3) Uiso 1 d . . .

loop_
_atom_site_aniso_label
_atom_site_aniso_U_11
_atom_site_aniso_U_22
_atom_site_aniso_U_33
_atom_site_aniso_U_23
_atom_site_aniso_U_13
_atom_site_aniso_U_12
P1 0.0368(9) 0.0625(11) 0.0451(9) 0.0028(9) -0.0004(10) -0.0089(10)
P2 0.0348(9) 0.0476(9) 0.0570(10) 0.0008(9) 0.0034(10) -0.0051(10)
N1 0.031(3) 0.042(3) 0.054(3) 0.000(3) -0.002(3) 0.001(3)
O1 0.054(3) 0.097(4) 0.048(3) 0.000(3) -0.003(3) -0.009(3)
O2 0.049(3) 0.060(3) 0.077(3) -0.009(3) 0.000(3) -0.013(3)
C1 0.029(3) 0.054(4) 0.056(4) -0.001(4) 0.000(3) -0.011(4)
C2 0.057(5) 0.065(5) 0.072(5) -0.014(4) 0.012(5) -0.012(4)
C3 0.078(6) 0.066(6) 0.129(9) -0.028(6) 0.008(6) -0.002(6)
C4 0.061(6) 0.061(6) 0.148(10) -0.014(7) -0.027(7) 0.001(5)
C5 0.079(6) 0.070(6) 0.098(6) 0.012(5) -0.023(6) -0.002(6)
C6 0.057(5) 0.070(5) 0.070(5) 0.002(4) -0.005(4) -0.002(4)
C7 0.025(4) 0.050(4) 0.051(4) 0.003(3) -0.002(3) -0.007(3)
C8 0.055(5) 0.060(4) 0.056(4) 0.007(3) 0.008(4) -0.011(4)
C9 0.067(6) 0.069(5) 0.080(6) 0.013(5) 0.011(5) -0.017(5)
C10 0.051(5) 0.061(5) 0.093(6) 0.010(5) -0.005(5) -0.015(4)
C11 0.068(6) 0.087(6) 0.077(5) 0.001(5) -0.020(4) -0.026(5)
C12 0.051(5) 0.072(5) 0.060(4) 0.008(4) 0.009(4) -0.012(5)
C13 0.036(4) 0.054(4) 0.048(4) -0.003(4) 0.008(3) -0.002(4)
C14 0.046(4) 0.042(4) 0.058(4) 0.010(4) 0.016(4) -0.003(4)
C15 0.040(4) 0.053(4) 0.042(4) -0.002(3) 0.004(3) -0.001(4)
C16 0.071(6) 0.055(5) 0.094(6) -0.012(5) 0.023(5) 0.003(5)
C17 0.100(8) 0.075(6) 0.093(7) -0.019(5) 0.023(6) 0.030(6)
C18 0.057(6) 0.102(7) 0.099(6) 0.008(6) 0.029(5) 0.024(6)
C19 0.054(6) 0.102(8) 0.129(8) -0.013(6) 0.031(6) -0.008(5)
C20 0.056(5) 0.055(5) 0.104(6) -0.016(5) 0.033(5) 0.003(5)
C21 0.031(3) 0.048(4) 0.047(4) 0.003(3) 0.005(3) 0.001(3)
C22 0.045(4) 0.057(5) 0.066(5) 0.006(4) 0.003(4) 0.009(4)
C23 0.064(5) 0.084(6) 0.064(5) 0.009(5) -0.003(4) 0.001(5)
C24 0.076(6) 0.070(6) 0.081(5) 0.021(5) 0.004(6) 0.020(5)
C25 0.089(7) 0.057(5) 0.073(5) -0.004(4) 0.021(5) 0.000(5)
C26 0.065(5) 0.062(5) 0.051(4) 0.006(3) 0.003(4) 0.005(4)
C27 0.038(4) 0.065(5) 0.060(5) -0.001(4) 0.004(4) -0.003(4)
C28 0.060(7) 0.099(8) 0.073(6) 0.020(5) -0.012(5) 0.019(6)
C29 0.075(6) 0.212(11) 0.066(5) 0.042(6) -0.019(6) -0.002(8)

loop_
_atom_type_symbol
_atom_type_description
_atom_type_scat_dispersion_real
_atom_type_scat_dispersion_imag
_atom_type_scat_source
C C 0.0033 0.0016 'International Tables Vol C Tables 4.2.6.8 and 6.1.1.4'
H H 0.0000 0.0000 'International Tables Vol C Tables 4.2.6.8 and 6.1.1.4'
O O 0.0106 0.0060 'International Tables Vol C Tables 4.2.6.8 and 6.1.1.4'
N N 0.0061 0.0033 'International Tables Vol C Tables 4.2.6.8 and 6.1.1.4'
P P 0.1023 0.0942 'International Tables Vol C Tables 4.2.6.8 and 6.1.1.4'

loop_
_geom_angle_atom_site_label_1
_geom_angle_atom_site_label_2
_geom_angle_atom_site_label_3
_geom_angle
_geom_angle_site_symmetry_1
_geom_angle_site_symmetry_3
_geom_angle_publ_flag
O1 P1 C7 110.8(3) . . ?
O1 P1 C13 115.8(3) . . ?
C7 P1 C13 102.6(3) . . ?
O1 P1 C1 112.0(3) . . ?
C7 P1 C1 107.5(3) . . ?
C13 P1 C1 107.3(3) . . ?
O2 P2 C15 112.6(3) . . ?
O2 P2 C14 114.6(3) . . ?
C15 P2 C14 100.9(3) . . ?
O2 P2 C21 111.6(3) . . ?
C15 P2 C21 107.2(3) . . ?
C14 P2 C21 109.2(3) . . ?
C13 N1 C14 111.1(5) . . ?
C13 N1 C27 112.4(5) . . ?
C14 N1 C27 111.4(5) . . ?
C6 C1 C2 119.4(7) . . ?
C6 C1 P1 123.8(6) . . ?
C2 C1 P1 116.8(6) . . ?
C1 C2 C3 119.4(8) . . ?
C1 C2 H2 120.3 . . ?
C3 C2 H2 120.3 . . ?
C4 C3 C2 121.2(9) . . ?
C4 C3 H3 119.4 . . ?
C2 C3 H3 119.4 . . ?
C3 C4 C5 119.5(9) . . ?
C3 C4 H4 120.3 . . ?
C5 C4 H4 120.3 . . ?
C4 C5 C6 120.2(8) . . ?
C4 C5 H5 119.9 . . ?
C6 C5 H5 119.9 . . ?
C1 C6 C5 120.2(8) . . ?
C1 C6 H6 119.9 . . ?
C5 C6 H6 119.9 . . ?
C8 C7 C12 118.0(6) . . ?
C8 C7 P1 117.3(5) . . ?
C12 C7 P1 124.8(5) . . ?
C9 C8 C7 121.8(7) . . ?
C9 C8 H8 119.1 . . ?
C7 C8 H8 119.1 . . ?
C10 C9 C8 118.9(7) . . ?
C10 C9 H9 120.5 . . ?
C8 C9 H9 120.5 . . ?
C9 C10 C11 120.9(8) . . ?
C9 C10 H10 119.6 . . ?
C11 C10 H10 119.6 . . ?
C10 C11 C12 120.3(7) . . ?
C10 C11 H11 119.8 . . ?
C12 C11 H11 119.8 . . ?
C11 C12 C7 120.0(6) . . ?
C11 C12 H12 120.0 . . ?
C7 C12 H12 120.0 . . ?
N1 C13 P1 116.2(4) . . ?
N1 C13 H4A 107(3) . . ?
P1 C13 H4A 109(3) . . ?
N1 C13 H4 116(5) . . ?
P1 C13 H4 98(5) . . ?
H4A C13 H4 111(5) . . ?
N1 C14 P2 115.7(5) . . ?
N1 C14 H14A 111(4) . . ?
P2 C14 H14A 99(4) . . ?
N1 C14 H14 112(3) . . ?
P2 C14 H14 103(3) . . ?
H14A C14 H14 115(6) . . ?
C16 C15 C20 119.2(7) . . ?
C16 C15 P2 119.8(6) . . ?
C20 C15 P2 120.8(5) . . ?
C15 C16 C17 120.6(8) . . ?
C15 C16 H16 119.7 . . ?
C17 C16 H16 119.7 . . ?
C18 C17 C16 118.9(8) . . ?
C18 C17 H17 120.5 . . ?
C16 C17 H17 120.5 . . ?
C19 C18 C17 121.5(8) . . ?
C19 C18 H18 119.2 . . ?
C17 C18 H18 119.2 . . ?
C18 C19 C20 119.1(9) . . ?
C18 C19 H19 120.5 . . ?
C20 C19 H19 120.5 . . ?
C15 C20 C19 120.5(8) . . ?
C15 C20 H20 119.7 . . ?
C19 C20 H20 119.7 . . ?
C26 C21 C22 120.4(6) . . ?
C26 C21 P2 124.1(5) . . ?
C22 C21 P2 115.5(5) . . ?
C21 C22 C23 120.1(7) . . ?
C21 C22 H22 120.0 . . ?
C23 C22 H22 120.0 . . ?
C24 C23 C22 119.0(7) . . ?
C24 C23 H23 120.5 . . ?
C22 C23 H23 120.5 . . ?
C23 C24 C25 121.2(7) . . ?
C23 C24 H24 119.4 . . ?
C25 C24 H24 119.4 . . ?
C24 C25 C26 120.1(7) . . ?
C24 C25 H25 120.0 . . ?
C26 C25 H25 120.0 . . ?
C21 C26 C25 119.3(7) . . ?
C21 C26 H26 120.4 . . ?
C25 C26 H26 120.4 . . ?
N1 C27 C28 117.7(6) . . ?
N1 C27 H27A 107(3) . . ?
C28 C27 H27A 115(3) . . ?
N1 C27 H27 101(4) . . ?
C28 C27 H27 109(5) . . ?
H27A C27 H27 107(5) . . ?
C29 C28 C27 111.9(8) . . ?
C29 C28 H28 101(7) . . ?
C27 C28 H28 107(7) . . ?
C29 C28 H28A 105(4) . . ?
C27 C28 H28A 104(4) . . ?
H28 C28 H28A 128(8) . . ?
C28 C29 H29A 109.5 . . ?
C28 C29 H29B 109.5 . . ?
H29A C29 H29B 109.5 . . ?
C28 C29 H29C 109.5 . . ?
H29A C29 H29C 109.5 . . ?
H29B C29 H29C 109.5 . . ?

loop_
_geom_bond_atom_site_label_1
_geom_bond_atom_site_label_2
_geom_bond_distance
_geom_bond_site_symmetry_2
_geom_bond_publ_flag
P1 O1 1.483(4) . ?
P1 C7 1.808(6) . ?
P1 C13 1.821(7) . ?
P1 C1 1.821(7) . ?
P2 O2 1.488(5) . ?
P2 C15 1.806(7) . ?
P2 C14 1.807(7) . ?
P2 C21 1.818(6) . ?
N1 C13 1.460(8) . ?
N1 C14 1.468(8) . ?
N1 C27 1.487(8) . ?
C1 C6 1.370(9) . ?
C1 C2 1.372(9) . ?
C2 C3 1.399(11) . ?
C2 H2 0.9300 . ?
C3 C4 1.335(11) . ?
C3 H3 0.9300 . ?
C4 C5 1.377(12) . ?
C4 H4 0.9300 . ?
C5 C6 1.380(10) . ?
C5 H5 0.9300 . ?
C6 H6 0.9300 . ?
C7 C8 1.382(8) . ?
C7 C12 1.399(9) . ?
C8 C9 1.373(9) . ?
C8 H8 0.9300 . ?
C9 C10 1.368(10) . ?
C9 H9 0.9300 . ?
C10 C11 1.368(10) . ?
C10 H10 0.9300 . ?
C11 C12 1.373(10) . ?
C11 H11 0.9300 . ?
C12 H12 0.9300 . ?
C13 H4A 0.99(5) . ?
C13 H4 0.96(7) . ?
C14 H14A 0.99(8) . ?
C14 H14 1.04(6) . ?
C15 C16 1.365(9) . ?
C15 C20 1.374(9) . ?
C16 C17 1.379(12) . ?
C16 H16 0.9300 . ?
C17 C18 1.379(12) . ?
C17 H17 0.9300 . ?
C18 C19 1.340(11) . ?
C18 H18 0.9300 . ?
C19 C20 1.392(11) . ?
C19 H19 0.9300 . ?
C20 H20 0.9300 . ?
C21 C26 1.369(8) . ?
C21 C22 1.382(8) . ?
C22 C23 1.383(9) . ?
C22 H22 0.9300 . ?
C23 C24 1.366(10) . ?
C23 H23 0.9300 . ?
C24 C25 1.366(11) . ?
C24 H24 0.9300 . ?
C25 C26 1.384(9) . ?
C25 H25 0.9300 . ?
C26 H26 0.9300 . ?
C27 C28 1.512(11) . ?
C27 H27A 1.03(6) . ?
C27 H27 0.99(8) . ?
C28 C29 1.490(12) . ?
C28 H28 1.05(14) . ?
C28 H28A 0.95(7) . ?
C29 H29A 0.9600 . ?
C29 H29B 0.9600 . ?
C29 H29C 0.9600 . ?

loop_
_geom_torsion_atom_site_label_1
_geom_torsion_atom_site_label_2
_geom_torsion_atom_site_label_3
_geom_torsion_atom_site_label_4
_geom_torsion
_geom_torsion_site_symmetry_1
_geom_torsion_site_symmetry_2
_geom_torsion_site_symmetry_3
_geom_torsion_site_symmetry_4
_geom_torsion_publ_flag
O1 P1 C1 C6 155.4(6) . . . . ?
C7 P1 C1 C6 -82.7(7) . . . . ?
C13 P1 C1 C6 27.2(7) . . . . ?
O1 P1 C1 C2 -26.5(7) . . . . ?
C7 P1 C1 C2 95.5(6) . . . . ?
C13 P1 C1 C2 -154.7(5) . . . . ?
C6 C1 C2 C3 0.7(11) . . . . ?
P1 C1 C2 C3 -177.5(6) . . . . ?
C1 C2 C3 C4 -1.8(13) . . . . ?
C2 C3 C4 C5 0.0(14) . . . . ?
C3 C4 C5 C6 2.7(13) . . . . ?
C2 C1 C6 C5 2.0(11) . . . . ?
P1 C1 C6 C5 -179.9(6) . . . . ?
C4 C5 C6 C1 -3.8(12) . . . . ?
O1 P1 C7 C8 1.1(6) . . . . ?
C13 P1 C7 C8 125.4(6) . . . . ?
C1 P1 C7 C8 -121.6(5) . . . . ?
O1 P1 C7 C12 179.6(6) . . . . ?
C13 P1 C7 C12 -56.2(7) . . . . ?
C1 P1 C7 C12 56.9(7) . . . . ?
C12 C7 C8 C9 1.8(10) . . . . ?
P1 C7 C8 C9 -179.6(6) . . . . ?
C7 C8 C9 C10 -0.9(12) . . . . ?
C8 C9 C10 C11 0.5(13) . . . . ?
C9 C10 C11 C12 -0.9(14) . . . . ?
C10 C11 C12 C7 1.7(12) . . . . ?
C8 C7 C12 C11 -2.1(10) . . . . ?
P1 C7 C12 C11 179.4(6) . . . . ?
C14 N1 C13 P1 -170.9(5) . . . . ?
C27 N1 C13 P1 63.5(7) . . . . ?
O1 P1 C13 N1 -71.8(6) . . . . ?
C7 P1 C13 N1 167.3(5) . . . . ?
C1 P1 C13 N1 54.1(6) . . . . ?
C13 N1 C14 P2 68.8(7) . . . . ?
C27 N1 C14 P2 -165.0(5) . . . . ?
O2 P2 C14 N1 -61.7(6) . . . . ?
C15 P2 C14 N1 177.1(5) . . . . ?
C21 P2 C14 N1 64.5(6) . . . . ?
O2 P2 C15 C16 -23.0(7) . . . . ?
C14 P2 C15 C16 99.7(6) . . . . ?
C21 P2 C15 C16 -146.1(6) . . . . ?
O2 P2 C15 C20 161.6(6) . . . . ?
C14 P2 C15 C20 -75.8(6) . . . . ?
C21 P2 C15 C20 38.5(7) . . . . ?
C20 C15 C16 C17 -0.4(12) . . . . ?
P2 C15 C16 C17 -175.9(7) . . . . ?
C15 C16 C17 C18 2.1(14) . . . . ?
C16 C17 C18 C19 -3.8(15) . . . . ?
C17 C18 C19 C20 3.6(15) . . . . ?
C16 C15 C20 C19 0.3(12) . . . . ?
P2 C15 C20 C19 175.7(7) . . . . ?
C18 C19 C20 C15 -1.9(14) . . . . ?
O2 P2 C21 C26 144.0(6) . . . . ?
C15 P2 C21 C26 -92.3(6) . . . . ?
C14 P2 C21 C26 16.1(7) . . . . ?
O2 P2 C21 C22 -37.8(5) . . . . ?
C15 P2 C21 C22 85.9(5) . . . . ?
C14 P2 C21 C22 -165.6(5) . . . . ?
C26 C21 C22 C23 -0.9(10) . . . . ?
P2 C21 C22 C23 -179.3(6) . . . . ?
C21 C22 C23 C24 -0.1(11) . . . . ?
C22 C23 C24 C25 1.3(13) . . . . ?
C23 C24 C25 C26 -1.4(13) . . . . ?
C22 C21 C26 C25 0.8(10) . . . . ?
P2 C21 C26 C25 179.0(6) . . . . ?
C24 C25 C26 C21 0.3(12) . . . . ?
C13 N1 C27 C28 66.9(9) . . . . ?
C14 N1 C27 C28 -58.5(9) . . . . ?
N1 C27 C28 C29 -174.9(8) . . . . ?

loop_
_cod_related_entry_id
_cod_related_entry_database
_cod_related_entry_code
1 ChemSpider 30660920
